data_1520449
loop_
_publ_author_name
'Siva Reddy, Alla'
'Kumara Swamy, K. C.'

_publ_section_title
;
 Use of Elemental Sulfur or Selenium in a Novel One-Pot Copper-Catalyzed
 Tandem Cyclization of Functionalized Ynamides Leading to Benzosultams.
;
_journal_issue 12
_journal_name_full 'Organic letters'
_journal_page_first 2996
_journal_page_last 2999
_journal_paper_doi 10.1021/acs.orglett.5b01287
_journal_volume 17
_journal_year 2015
_chemical_formula_sum 'C16 H15 N O2 S Se'
_chemical_formula_weight 364.31
_chemical_name_systematic
; 
 ? 
;
_space_group_IT_number 61
_symmetry_cell_setting orthorhombic
_symmetry_space_group_name_Hall '-P 2ac 2ab'
_symmetry_space_group_name_H-M 'P b c a'
_atom_sites_solution_hydrogens geom
_atom_sites_solution_primary direct
_atom_sites_solution_secondary difmap
_audit_creation_method SHELXL-97
_cell_angle_alpha 90.00
_cell_angle_beta 90.00
_cell_angle_gamma 90.00
_cell_formula_units_Z 8
_cell_length_a 7.38023(19)
_cell_length_b 12.8750(3)
_cell_length_c 31.8273(8)
_cell_measurement_reflns_used 4366
_cell_measurement_temperature 298(2)
_cell_measurement_theta_max 71.8310
_cell_measurement_theta_min 3.4430
_cell_volume 3024.24(13)
_computing_cell_refinement 'CrysAlisPro, Oxford Diffraction Ltd.'
_computing_data_collection 'CrysAlisPro, Oxford Diffraction Ltd.'
_computing_data_reduction 'CrysAlisPro, Oxford Diffraction Ltd.'
_computing_structure_refinement 'SHELXL-97 (Sheldrick, 1997)'
_computing_structure_solution 'SHELXS-97 (Sheldrick, 1990)'
_diffrn_ambient_temperature 298(2)
_diffrn_detector_area_resol_mean 16.3291
_diffrn_measured_fraction_theta_full 'ACTA 50'
_diffrn_measured_fraction_theta_max 0.981
_diffrn_measurement_device_type 'Xcalibur, Eos, Gemini'
_diffrn_measurement_method '\w scans'
_diffrn_radiation_monochromator graphite
_diffrn_radiation_source 'fine-focus sealed tube'
_diffrn_radiation_type CuK\a
_diffrn_radiation_wavelength 1.54184
_diffrn_reflns_av_R_equivalents 0.0226
_diffrn_reflns_av_sigmaI/netI 0.0207
_diffrn_reflns_limit_h_max 5
_diffrn_reflns_limit_h_min -8
_diffrn_reflns_limit_k_max 12
_diffrn_reflns_limit_k_min -15
_diffrn_reflns_limit_l_max 38
_diffrn_reflns_limit_l_min -32
_diffrn_reflns_number 7482
_diffrn_reflns_theta_full 'ACTA 50'
_diffrn_reflns_theta_max 71.83
_diffrn_reflns_theta_min 5.56
_diffrn_standards_decay_% none
_diffrn_standards_interval_count 'not applicable'
_diffrn_standards_interval_time 'not applicable'
_diffrn_standards_number 'not applicable'
_exptl_absorpt_coefficient_mu 4.682
_exptl_absorpt_correction_T_max 1.00000
_exptl_absorpt_correction_T_min 0.35139
_exptl_absorpt_correction_type multi-scan
_exptl_absorpt_process_details 'CrysAlisPro, Oxford Diffraction Ltd.'
_exptl_crystal_colour colorless
_exptl_crystal_density_diffrn 1.600
_exptl_crystal_density_method 'not measured'
_exptl_crystal_description blocks
_exptl_crystal_F_000 1472
_exptl_crystal_size_max 0.24
_exptl_crystal_size_mid 0.16
_exptl_crystal_size_min 0.14
_refine_diff_density_max 0.387
_refine_diff_density_min -0.747
_refine_diff_density_rms 0.107
_refine_ls_extinction_method none
_refine_ls_goodness_of_fit_ref 1.092
_refine_ls_hydrogen_treatment constr
_refine_ls_matrix_type full
_refine_ls_number_parameters 192
_refine_ls_number_reflns 2900
_refine_ls_number_restraints 0
_refine_ls_restrained_S_all 1.092
_refine_ls_R_factor_all 0.0425
_refine_ls_R_factor_gt 0.0404
_refine_ls_shift/su_max 0.001
_refine_ls_shift/su_mean 0.000
_refine_ls_structure_factor_coef Fsqd
_refine_ls_weighting_details 'calc w=1/[\s^2^(Fo^2^)+(0.0740P)^2^+1.1223P] where P=(Fo^2^+2Fc^2^)/3'
_refine_ls_weighting_scheme calc
_refine_ls_wR_factor_gt 0.1104
_refine_ls_wR_factor_ref 0.1125
_reflns_number_gt 2711
_reflns_number_total 2900
_reflns_threshold_expression >2sigma(I)
_cod_data_source_file ol5b01287_si_002.cif
_cod_data_source_block compound-5a
_cod_depositor_comments 'Adding full bibliography for 1520446--1520450.cif.'
_cod_original_cell_volume 3024.25(14)
_cod_database_code 1520449

loop_
_symmetry_equiv_pos_as_xyz
'x, y, z'
'-x+1/2, -y, z+1/2'
'x+1/2, -y+1/2, -z'
'-x, y+1/2, -z+1/2'
'-x, -y, -z'
'x-1/2, y, -z-1/2'
'-x-1/2, y-1/2, z'
'x, -y-1/2, z-1/2'

loop_
_atom_site_label
_atom_site_type_symbol
_atom_site_fract_x
_atom_site_fract_y
_atom_site_fract_z
_atom_site_U_iso_or_equiv
_atom_site_adp_type
_atom_site_occupancy
_atom_site_symmetry_multiplicity
_atom_site_calc_flag
_atom_site_refinement_flags
Se1 Se 0.16162(4) 0.26384(2) 0.411564(8) 0.04648(15) Uani 1 1 d .
S1 S 0.23949(8) 0.45073(5) 0.335439(17) 0.03737(18) Uani 1 1 d .
O1 O 0.3313(3) 0.47505(18) 0.29727(6) 0.0541(5) Uani 1 1 d .
O2 O 0.1400(3) 0.52932(16) 0.35702(7) 0.0522(5) Uani 1 1 d .
C7 C 0.3185(3) 0.3822(2) 0.40918(7) 0.0351(5) Uani 1 1 d .
C6 C 0.0654(3) 0.26722(18) 0.35589(7) 0.0363(5) Uani 1 1 d .
C8 C 0.3569(3) 0.4415(2) 0.44215(8) 0.0380(5) Uani 1 1 d .
H8 H 0.4334 0.4977 0.4375 0.046 Uiso 1 1 calc R
N1 N 0.3926(3) 0.40647(18) 0.36877(6) 0.0388(4) Uani 1 1 d .
C2 C 0.0129(3) 0.3378(2) 0.28664(8) 0.0460(6) Uani 1 1 d .
H2 H 0.0339 0.3889 0.2666 0.055 Uiso 1 1 calc R
C5 C -0.0471(3) 0.1845(2) 0.34569(8) 0.0422(5) Uani 1 1 d .
H5 H -0.0660 0.1321 0.3653 0.051 Uiso 1 1 calc R
C1 C 0.0961(3) 0.34436(19) 0.32569(7) 0.0359(5) Uani 1 1 d .
C9 C 0.2903(3) 0.4271(2) 0.48533(7) 0.0359(5) Uani 1 1 d .
C4 C -0.1320(3) 0.1783(2) 0.30690(9) 0.0456(6) Uani 1 1 d .
C3 C -0.1003(4) 0.2562(2) 0.27762(9) 0.0492(7) Uani 1 1 d .
H3 H -0.1565 0.2530 0.2515 0.059 Uiso 1 1 calc R
C10 C 0.2797(4) 0.3299(2) 0.50409(8) 0.0474(6) Uani 1 1 d .
H10 H 0.3228 0.2718 0.4899 0.057 Uiso 1 1 calc R
C13 C 0.1603(4) 0.5006(3) 0.54814(10) 0.0577(8) Uani 1 1 d .
H13 H 0.1218 0.5585 0.5631 0.069 Uiso 1 1 calc R
C12 C 0.1441(4) 0.4037(3) 0.56557(9) 0.0587(8) Uani 1 1 d .
H12 H 0.0919 0.3956 0.5920 0.070 Uiso 1 1 calc R
C14 C 0.2337(4) 0.5130(2) 0.50822(9) 0.0478(6) Uani 1 1 d .
H14 H 0.2450 0.5791 0.4968 0.057 Uiso 1 1 calc R
C15 C -0.2560(4) 0.0884(3) 0.29711(12) 0.0648(9) Uani 1 1 d .
H15A H -0.3782 0.1067 0.3043 0.097 Uiso 1 1 calc R
H15B H -0.2194 0.0288 0.3131 0.097 Uiso 1 1 calc R
H15C H -0.2492 0.0726 0.2677 0.097 Uiso 1 1 calc R
C11 C 0.2055(5) 0.3186(3) 0.54384(9) 0.0597(8) Uani 1 1 d .
H11 H 0.1972 0.2529 0.5559 0.072 Uiso 1 1 calc R
C16 C 0.5251(4) 0.3318(3) 0.35179(10) 0.0609(8) Uani 1 1 d .
H16A H 0.6290 0.3291 0.3699 0.091 Uiso 1 1 calc R
H16B H 0.5620 0.3534 0.3242 0.091 Uiso 1 1 calc R
H16C H 0.4707 0.2642 0.3502 0.091 Uiso 1 1 calc R

loop_
_atom_site_aniso_label
_atom_site_aniso_U_11
_atom_site_aniso_U_22
_atom_site_aniso_U_33
_atom_site_aniso_U_23
_atom_site_aniso_U_13
_atom_site_aniso_U_12
Se1 0.0679(2) 0.0393(2) 0.0323(2) 0.00327(9) -0.00461(11) -0.01145(12)
S1 0.0414(3) 0.0387(3) 0.0320(3) 0.0039(2) -0.0007(2) 0.0028(2)
O1 0.0613(12) 0.0652(14) 0.0358(10) 0.0122(9) 0.0024(8) -0.0100(10)
O2 0.0581(11) 0.0424(11) 0.0562(12) -0.0041(9) -0.0056(9) 0.0124(9)
C7 0.0341(11) 0.0369(14) 0.0344(12) 0.0041(8) -0.0002(8) -0.0003(9)
C6 0.0392(12) 0.0375(12) 0.0323(11) -0.0048(9) -0.0004(9) 0.0054(9)
C8 0.0365(11) 0.0421(13) 0.0353(12) 0.0023(10) -0.0045(9) -0.0029(9)
N1 0.0349(9) 0.0486(12) 0.0329(10) 0.0060(8) 0.0024(8) 0.0040(9)
C2 0.0409(12) 0.0587(16) 0.0384(12) 0.0027(11) -0.0026(10) 0.0081(12)
C5 0.0436(13) 0.0393(13) 0.0436(12) -0.0050(10) 0.0024(10) 0.0022(10)
C1 0.0354(11) 0.0375(12) 0.0347(11) -0.0017(9) 0.0009(9) 0.0040(9)
C9 0.0321(10) 0.0426(13) 0.0330(11) -0.0029(9) -0.0043(9) -0.0012(9)
C4 0.0347(11) 0.0527(16) 0.0493(14) -0.0159(12) 0.0015(10) 0.0044(11)
C3 0.0384(13) 0.0703(19) 0.0389(13) -0.0088(12) -0.0063(10) 0.0068(12)
C10 0.0592(15) 0.0447(14) 0.0382(13) 0.0005(11) 0.0010(11) 0.0068(12)
C13 0.0492(15) 0.074(2) 0.0501(16) -0.0244(15) -0.0055(11) 0.0135(14)
C12 0.0476(15) 0.092(3) 0.0364(13) -0.0044(15) 0.0038(11) 0.0008(15)
C14 0.0497(14) 0.0464(15) 0.0473(15) -0.0089(11) -0.0113(11) 0.0036(12)
C15 0.0547(17) 0.071(2) 0.069(2) -0.0224(17) -0.0082(14) -0.0087(15)
C11 0.0718(19) 0.066(2) 0.0413(15) 0.0107(13) 0.0015(13) -0.0040(16)
C16 0.0504(16) 0.083(2) 0.0493(15) 0.0098(15) 0.0128(13) 0.0251(16)

loop_
_atom_type_symbol
_atom_type_description
_atom_type_scat_dispersion_real
_atom_type_scat_dispersion_imag
_atom_type_scat_source
C C 0.0181 0.0091 'International Tables Vol C Tables 4.2.6.8 and 6.1.1.4'
H H 0.0000 0.0000 'International Tables Vol C Tables 4.2.6.8 and 6.1.1.4'
N N 0.0311 0.0180 'International Tables Vol C Tables 4.2.6.8 and 6.1.1.4'
O O 0.0492 0.0322 'International Tables Vol C Tables 4.2.6.8 and 6.1.1.4'
S S 0.3331 0.5567 'International Tables Vol C Tables 4.2.6.8 and 6.1.1.4'
Se Se -0.7943 1.1372 'International Tables Vol C Tables 4.2.6.8 and 6.1.1.4'

loop_
_geom_angle_atom_site_label_1
_geom_angle_atom_site_label_2
_geom_angle_atom_site_label_3
_geom_angle
C6 Se1 C7 99.78(10)
O1 S1 O2 119.94(14)
O1 S1 N1 107.32(11)
O2 S1 N1 106.72(12)
O1 S1 C1 107.87(12)
O2 S1 C1 109.13(12)
N1 S1 C1 104.86(11)
C8 C7 N1 120.1(2)
C8 C7 Se1 123.71(18)
N1 C7 Se1 116.13(18)
C5 C6 C1 118.7(2)
C5 C6 Se1 114.94(19)
C1 C6 Se1 126.35(18)
C7 C8 C9 126.4(2)
C7 C8 H8 116.8
C9 C8 H8 116.8
C7 N1 C16 116.1(2)
C7 N1 S1 113.00(16)
C16 N1 S1 116.34(18)
C3 C2 C1 120.2(3)
C3 C2 H2 119.9
C1 C2 H2 119.9
C4 C5 C6 121.5(3)
C4 C5 H5 119.3
C6 C5 H5 119.3
C2 C1 C6 120.0(2)
C2 C1 S1 118.1(2)
C6 C1 S1 121.93(18)
C14 C9 C10 118.4(2)
C14 C9 C8 119.3(2)
C10 C9 C8 122.3(2)
C5 C4 C3 118.6(3)
C5 C4 C15 120.2(3)
C3 C4 C15 121.2(3)
C2 C3 C4 121.0(3)
C2 C3 H3 119.5
C4 C3 H3 119.5
C11 C10 C9 120.6(3)
C11 C10 H10 119.7
C9 C10 H10 119.7
C12 C13 C14 120.6(3)
C12 C13 H13 119.7
C14 C13 H13 119.7
C13 C12 C11 119.6(3)
C13 C12 H12 120.2
C11 C12 H12 120.2
C9 C14 C13 120.3(3)
C9 C14 H14 119.8
C13 C14 H14 119.8
C4 C15 H15A 109.5
C4 C15 H15B 109.5
H15A C15 H15B 109.5
C4 C15 H15C 109.5
H15A C15 H15C 109.5
H15B C15 H15C 109.5
C12 C11 C10 120.4(3)
C12 C11 H11 119.8
C10 C11 H11 119.8
N1 C16 H16A 109.5
N1 C16 H16B 109.5
H16A C16 H16B 109.5
N1 C16 H16C 109.5
H16A C16 H16C 109.5
H16B C16 H16C 109.5

loop_
_geom_bond_atom_site_label_1
_geom_bond_atom_site_label_2
_geom_bond_distance
Se1 C6 1.910(2)
Se1 C7 1.915(3)
S1 O1 1.4259(19)
S1 O2 1.427(2)
S1 N1 1.651(2)
S1 C1 1.758(3)
C7 C8 1.328(4)
C7 N1 1.432(3)
C6 C5 1.389(4)
C6 C1 1.400(3)
C8 C9 1.471(3)
C8 H8 0.9300
N1 C16 1.474(3)
C2 C3 1.373(4)
C2 C1 1.389(3)
C2 H2 0.9300
C5 C4 1.387(4)
C5 H5 0.9300
C9 C14 1.389(4)
C9 C10 1.389(4)
C4 C3 1.389(4)
C4 C15 1.507(4)
C3 H3 0.9300
C10 C11 1.386(4)
C10 H10 0.9300
C13 C12 1.370(5)
C13 C14 1.391(5)
C13 H13 0.9300
C12 C11 1.373(5)
C12 H12 0.9300
C14 H14 0.9300
C15 H15A 0.9600
C15 H15B 0.9600
C15 H15C 0.9600
C11 H11 0.9300
C16 H16A 0.9600
C16 H16B 0.9600
C16 H16C 0.9600
